data_2223044
loop_
_publ_author_name
'Li, Yuan-xiang'

_publ_section_title
;Ethyl
 2-(2,6-difluorobenzyloxy)-4-(4,6-dimethoxypyrimidin-2-yl)quinoline-3-carboxylate
;
_journal_coeditor_code DN2477
_journal_issue 9
_journal_name_full 'Acta Crystallographica Section E'
_journal_page_first o2101
_journal_paper_doi 10.1107/S1600536809030499
_journal_volume 65
_journal_year 2009
_chemical_formula_iupac 'C25 H21 F2 N3 O5'
_chemical_formula_moiety 'C25 H21 F2 N3 O5'
_chemical_formula_sum 'C25 H21 F2 N3 O5'
_chemical_formula_weight 481.45
_chemical_name_systematic
;
Ethyl 2-(2,6-difluorobenzyloxy)-4-(4,6-dimethoxypyrimidin-2-yl)quinoline-3-
carboxylate
;
_space_group_IT_number 2
_symmetry_cell_setting triclinic
_symmetry_space_group_name_Hall '-P 1'
_symmetry_space_group_name_H-M 'P -1'
_atom_sites_solution_hydrogens geom
_atom_sites_solution_primary direct
_atom_sites_solution_secondary difmap
_audit_creation_method SHELXL-97
_cell_angle_alpha 84.4660(10)
_cell_angle_beta 82.251(2)
_cell_angle_gamma 81.3940(10)
_cell_formula_units_Z 2
_cell_length_a 9.6623(6)
_cell_length_b 10.7044(6)
_cell_length_c 11.3856(7)
_cell_measurement_reflns_used 4454
_cell_measurement_temperature 297(2)
_cell_measurement_theta_max 27.86
_cell_measurement_theta_min 2.54
_cell_volume 1150.21(12)
_computing_cell_refinement 'SAINT (Bruker, 2001)'
_computing_data_collection 'SMART (Bruker, 2001)'
_computing_data_reduction 'SAINT (Bruker, 2001)'
_computing_molecular_graphics 'PLATON (Spek, 2009)'
_computing_publication_material 'PLATON (Spek, 2009)'
_computing_structure_refinement 'SHELXL97 (Sheldrick, 2008)'
_computing_structure_solution 'SHELXS97 (Sheldrick, 2008)'
_diffrn_ambient_temperature 297(2)
_diffrn_measured_fraction_theta_full 0.987
_diffrn_measured_fraction_theta_max 0.987
_diffrn_measurement_device_type 'Bruker SMART APEX CCD area-detector'
_diffrn_measurement_method '0.3\% wide \w exposures'
_diffrn_radiation_monochromator graphite
_diffrn_radiation_source 'fine focus sealed Siemens Mo tube'
_diffrn_radiation_type 'Mo k\a'
_diffrn_radiation_wavelength 0.71073
_diffrn_reflns_av_R_equivalents 0.0352
_diffrn_reflns_av_sigmaI/netI 0.0418
_diffrn_reflns_limit_h_max 12
_diffrn_reflns_limit_h_min -12
_diffrn_reflns_limit_k_max 13
_diffrn_reflns_limit_k_min -13
_diffrn_reflns_limit_l_max 14
_diffrn_reflns_limit_l_min -14
_diffrn_reflns_number 12431
_diffrn_reflns_theta_full 27.00
_diffrn_reflns_theta_max 27.00
_diffrn_reflns_theta_min 1.81
_exptl_absorpt_coefficient_mu 0.109
_exptl_absorpt_correction_T_max 0.9892
_exptl_absorpt_correction_T_min 0.9586
_exptl_absorpt_correction_type multi-scan
_exptl_absorpt_process_details '(SADABS; Sheldrick, 1997)'
_exptl_crystal_colour colourless
_exptl_crystal_density_diffrn 1.390
_exptl_crystal_density_method 'not measured'
_exptl_crystal_description block
_exptl_crystal_F_000 500
_exptl_crystal_size_max 0.20
_exptl_crystal_size_mid 0.20
_exptl_crystal_size_min 0.10
_refine_diff_density_max 0.297
_refine_diff_density_min -0.226
_refine_ls_extinction_method none
_refine_ls_goodness_of_fit_ref 1.058
_refine_ls_hydrogen_treatment constr
_refine_ls_matrix_type full
_refine_ls_number_parameters 319
_refine_ls_number_reflns 4954
_refine_ls_number_restraints 0
_refine_ls_restrained_S_all 1.058
_refine_ls_R_factor_all 0.0699
_refine_ls_R_factor_gt 0.0521
_refine_ls_shift/su_max 0.000
_refine_ls_shift/su_mean 0.000
_refine_ls_structure_factor_coef Fsqd
_refine_ls_weighting_details 'calc w=1/[\s^2^(Fo^2^)+(0.1077P)^2^+0.0040P] where P=(Fo^2^+2Fc^2^)/3'
_refine_ls_weighting_scheme calc
_refine_ls_wR_factor_gt 0.1550
_refine_ls_wR_factor_ref 0.1703
_reflns_number_gt 3541
_reflns_number_total 4954
_reflns_threshold_expression I>2\s(I)
_cod_data_source_file dn2477.cif
_cod_data_source_block I
_cod_database_code 2223044
_cod_database_fobs_code 2223044

loop_
_symmetry_equiv_pos_as_xyz
'x, y, z'
'-x, -y, -z'

loop_
_atom_site_type_symbol
_atom_site_label
_atom_site_fract_x
_atom_site_fract_y
_atom_site_fract_z
_atom_site_U_iso_or_equiv
_atom_site_adp_type
_atom_site_calc_flag
_atom_site_refinement_flags
_atom_site_occupancy
_atom_site_disorder_assembly
_atom_site_disorder_group
C C1 -0.11250(16) 1.02922(15) 0.13717(14) 0.0399(4) Uani d . 1 . .
C C2 -0.20285(19) 1.12507(18) 0.08156(17) 0.0518(4) Uani d . 1 . .
H H2 -0.1963 1.2096 0.0892 0.062 Uiso calc R 1 . .
C C3 -0.3002(2) 1.09504(19) 0.01640(17) 0.0559(5) Uani d . 1 . .
H H3 -0.3596 1.1593 -0.0200 0.067 Uiso calc R 1 . .
C C4 -0.31136(19) 0.96834(19) 0.00409(17) 0.0535(5) Uani d . 1 . .
H H4 -0.3772 0.9490 -0.0414 0.064 Uiso calc R 1 . .
C C5 -0.22682(18) 0.87332(17) 0.05793(15) 0.0467(4) Uani d . 1 . .
H H5 -0.2358 0.7894 0.0496 0.056 Uiso calc R 1 . .
C C6 -0.12486(16) 0.90099(15) 0.12685(13) 0.0382(4) Uani d . 1 . .
C C7 -0.02903(16) 0.80657(15) 0.18258(14) 0.0379(4) Uani d . 1 . .
C C8 0.07269(16) 0.84312(14) 0.23904(14) 0.0378(4) Uani d . 1 . .
C C9 0.07460(16) 0.97547(15) 0.24412(14) 0.0397(4) Uani d . 1 . .
C C10 -0.03328(16) 0.66870(15) 0.17606(13) 0.0378(4) Uani d . 1 . .
C C11 -0.15329(17) 0.50141(15) 0.20841(15) 0.0439(4) Uani d . 1 . .
C C12 -0.03457(18) 0.42061(16) 0.17093(16) 0.0474(4) Uani d . 1 . .
H H12 -0.0349 0.3339 0.1700 0.057 Uiso calc R 1 . .
C C13 0.08520(18) 0.47704(15) 0.13469(15) 0.0428(4) Uani d . 1 . .
C C14 -0.3984(2) 0.5352(2) 0.2799(2) 0.0682(6) Uani d . 1 . .
H H14A -0.3829 0.5797 0.3452 0.102 Uiso calc R 1 . .
H H14B -0.4753 0.4874 0.3041 0.102 Uiso calc R 1 . .
H H14C -0.4207 0.5951 0.2145 0.102 Uiso calc R 1 . .
C C15 0.3280(2) 0.4621(2) 0.0603(2) 0.0650(5) Uani d . 1 . .
H H15A 0.3116 0.5246 -0.0044 0.097 Uiso calc R 1 . .
H H15B 0.4055 0.3993 0.0354 0.097 Uiso calc R 1 . .
H H15C 0.3501 0.5021 0.1261 0.097 Uiso calc R 1 . .
C C16 0.17828(19) 0.75111(15) 0.29953(15) 0.0439(4) Uani d . 1 . .
C C17 0.1993(3) 0.5997(2) 0.4653(2) 0.0774(7) Uani d . 1 . .
H H17A 0.1614 0.6036 0.5484 0.093 Uiso calc R 1 . .
H H17B 0.2941 0.6220 0.4559 0.093 Uiso calc R 1 . .
C C18 0.2047(3) 0.4705(2) 0.4309(2) 0.0838(7) Uani d . 1 . .
H H18A 0.1105 0.4507 0.4343 0.126 Uiso calc R 1 . .
H H18B 0.2555 0.4119 0.4845 0.126 Uiso calc R 1 . .
H H18C 0.2516 0.4643 0.3514 0.126 Uiso calc R 1 . .
C C19 0.17799(19) 1.13573(16) 0.31615(18) 0.0514(5) Uani d . 1 . .
H H19A 0.0887 1.1728 0.3567 0.062 Uiso calc R 1 . .
H H19B 0.1933 1.1807 0.2384 0.062 Uiso calc R 1 . .
C C20 0.29534(18) 1.14504(15) 0.38676(16) 0.0445(4) Uani d . 1 . .
C C21 0.2822(2) 1.12069(18) 0.50781(18) 0.0598(5) Uani d . 1 . .
C C22 0.3845(3) 1.1322(2) 0.5770(2) 0.0815(8) Uani d . 1 . .
H H22 0.3701 1.1150 0.6590 0.098 Uiso calc R 1 . .
C C23 0.5084(3) 1.1696(2) 0.5223(3) 0.0841(8) Uani d . 1 . .
H H23 0.5792 1.1781 0.5676 0.101 Uiso calc R 1 . .
C C24 0.5287(2) 1.1944(2) 0.4020(3) 0.0767(7) Uani d . 1 . .
H H24 0.6129 1.2195 0.3648 0.092 Uiso calc R 1 . .
C C25 0.4223(2) 1.18172(18) 0.33639(19) 0.0555(5) Uani d . 1 . .
F F1 0.16058(16) 1.08091(16) 0.55995(13) 0.0978(5) Uani d . 1 . .
F F2 0.44154(15) 1.20738(14) 0.21759(13) 0.0900(5) Uani d . 1 . .
N N1 -0.01274(14) 1.06487(12) 0.19857(12) 0.0431(3) Uani d . 1 . .
N N2 0.08787(14) 0.60077(13) 0.13662(12) 0.0415(3) Uani d . 1 . .
N N3 -0.15616(14) 0.62592(13) 0.21236(12) 0.0435(3) Uani d . 1 . .
O O1 -0.27320(13) 0.45076(12) 0.24386(13) 0.0572(4) Uani d . 1 . .
O O2 0.20379(13) 0.40262(12) 0.09621(12) 0.0580(4) Uani d . 1 . .
O O3 0.30275(14) 0.73618(13) 0.27045(13) 0.0606(4) Uani d . 1 . .
O O4 0.11257(15) 0.68999(12) 0.39364(12) 0.0596(4) Uani d . 1 . .
O O5 0.17624(12) 1.00344(10) 0.30413(11) 0.0485(3) Uani d . 1 . .

loop_
_atom_site_aniso_label
_atom_site_aniso_U_11
_atom_site_aniso_U_22
_atom_site_aniso_U_33
_atom_site_aniso_U_12
_atom_site_aniso_U_13
_atom_site_aniso_U_23
C1 0.0371(8) 0.0391(9) 0.0455(9) -0.0126(7) -0.0069(7) 0.0001(7)
C2 0.0490(10) 0.0417(9) 0.0676(12) -0.0110(8) -0.0175(9) 0.0032(8)
C3 0.0509(11) 0.0558(11) 0.0623(11) -0.0051(9) -0.0198(9) 0.0044(9)
C4 0.0453(10) 0.0634(12) 0.0571(11) -0.0112(9) -0.0203(8) -0.0056(9)
C5 0.0449(9) 0.0472(10) 0.0533(10) -0.0138(7) -0.0150(7) -0.0063(7)
C6 0.0352(8) 0.0413(9) 0.0410(8) -0.0122(7) -0.0073(6) -0.0027(6)
C7 0.0390(8) 0.0360(8) 0.0419(8) -0.0137(6) -0.0069(6) -0.0029(6)
C8 0.0378(8) 0.0329(8) 0.0464(9) -0.0124(6) -0.0108(7) -0.0022(6)
C9 0.0385(8) 0.0357(8) 0.0495(9) -0.0154(7) -0.0119(7) -0.0020(7)
C10 0.0402(8) 0.0360(8) 0.0422(8) -0.0126(6) -0.0144(6) -0.0041(6)
C11 0.0468(10) 0.0412(9) 0.0512(9) -0.0201(7) -0.0213(7) 0.0019(7)
C12 0.0550(10) 0.0336(8) 0.0616(11) -0.0168(8) -0.0227(8) -0.0049(7)
C13 0.0476(9) 0.0376(9) 0.0492(9) -0.0106(7) -0.0182(7) -0.0085(7)
C14 0.0474(11) 0.0685(14) 0.0941(16) -0.0252(10) -0.0097(10) -0.0055(11)
C15 0.0515(11) 0.0654(13) 0.0776(14) -0.0086(10) -0.0020(10) -0.0108(11)
C16 0.0513(10) 0.0331(8) 0.0542(10) -0.0139(7) -0.0213(8) -0.0048(7)
C17 0.1054(18) 0.0602(13) 0.0727(14) -0.0146(12) -0.0449(13) 0.0172(11)
C18 0.1047(19) 0.0519(13) 0.1008(18) -0.0081(12) -0.0420(15) 0.0019(12)
C19 0.0514(10) 0.0326(9) 0.0774(12) -0.0126(7) -0.0247(9) -0.0068(8)
C20 0.0461(9) 0.0311(8) 0.0616(11) -0.0103(7) -0.0155(8) -0.0101(7)
C21 0.0686(13) 0.0479(11) 0.0653(12) -0.0085(9) -0.0097(10) -0.0141(9)
C22 0.120(2) 0.0638(14) 0.0692(14) -0.0051(14) -0.0414(14) -0.0200(11)
C23 0.1000(19) 0.0523(13) 0.119(2) -0.0128(13) -0.0703(17) -0.0179(13)
C24 0.0579(13) 0.0531(12) 0.131(2) -0.0246(10) -0.0378(13) -0.0045(13)
C25 0.0548(11) 0.0440(10) 0.0733(13) -0.0174(8) -0.0191(9) -0.0007(9)
F1 0.0910(10) 0.1135(12) 0.0842(10) -0.0252(9) 0.0183(8) -0.0065(8)
F2 0.0820(9) 0.1069(12) 0.0810(9) -0.0321(8) -0.0064(7) 0.0174(8)
N1 0.0414(7) 0.0344(7) 0.0575(9) -0.0139(6) -0.0137(6) 0.0002(6)
N2 0.0443(8) 0.0374(7) 0.0475(8) -0.0127(6) -0.0122(6) -0.0066(6)
N3 0.0433(8) 0.0389(8) 0.0539(8) -0.0171(6) -0.0131(6) -0.0040(6)
O1 0.0496(7) 0.0471(7) 0.0822(9) -0.0258(6) -0.0164(6) -0.0001(6)
O2 0.0518(8) 0.0441(7) 0.0809(9) -0.0077(6) -0.0085(6) -0.0169(6)
O3 0.0431(7) 0.0551(8) 0.0882(10) -0.0084(6) -0.0251(6) -0.0016(7)
O4 0.0696(9) 0.0501(8) 0.0614(8) -0.0137(6) -0.0221(7) 0.0121(6)
O5 0.0503(7) 0.0322(6) 0.0715(8) -0.0135(5) -0.0286(6) -0.0050(5)

loop_
_atom_type_symbol
_atom_type_description
_atom_type_scat_dispersion_real
_atom_type_scat_dispersion_imag
_atom_type_scat_source
C C 0.0033 0.0016 'International Tables Vol C Tables 4.2.6.8 and 6.1.1.4'
H H 0.0000 0.0000 'International Tables Vol C Tables 4.2.6.8 and 6.1.1.4'
N N 0.0061 0.0033 'International Tables Vol C Tables 4.2.6.8 and 6.1.1.4'
O O 0.0106 0.0060 'International Tables Vol C Tables 4.2.6.8 and 6.1.1.4'
F F 0.0171 0.0103 'International Tables Vol C Tables 4.2.6.8 and 6.1.1.4'

loop_
_geom_angle_atom_site_label_1
_geom_angle_atom_site_label_2
_geom_angle_atom_site_label_3
_geom_angle_site_symmetry_1
_geom_angle_site_symmetry_3
_geom_angle
_geom_angle_publ_flag
N1 C1 C2 . . 118.10(14) no
N1 C1 C6 . . 122.54(14) no
C2 C1 C6 . . 119.36(14) no
C3 C2 C1 . . 120.49(17) no
C3 C2 H2 . . 119.8 no
C1 C2 H2 . . 119.8 no
C2 C3 C4 . . 120.44(17) no
C2 C3 H3 . . 119.8 no
C4 C3 H3 . . 119.8 no
C5 C4 C3 . . 120.58(16) no
C5 C4 H4 . . 119.7 no
C3 C4 H4 . . 119.7 no
C4 C5 C6 . . 120.53(16) no
C4 C5 H5 . . 119.7 no
C6 C5 H5 . . 119.7 no
C1 C6 C5 . . 118.59(14) no
C1 C6 C7 . . 117.55(13) no
C5 C6 C7 . . 123.81(14) no
C8 C7 C6 . . 119.30(14) no
C8 C7 C10 . . 119.15(14) no
C6 C7 C10 . . 121.50(13) no
C7 C8 C9 . . 118.12(14) no
C7 C8 C16 . . 123.18(14) no
C9 C8 C16 . . 118.67(13) no
N1 C9 O5 . . 120.62(13) no
N1 C9 C8 . . 125.03(14) no
O5 C9 C8 . . 114.34(13) no
N2 C10 N3 . . 126.87(14) no
N2 C10 C7 . . 115.84(14) no
N3 C10 C7 . . 117.27(14) no
N3 C11 O1 . . 118.56(15) no
N3 C11 C12 . . 123.87(15) no
O1 C11 C12 . . 117.57(15) no
C11 C12 C13 . . 115.41(15) no
C11 C12 H12 . . 122.3 no
C13 C12 H12 . . 122.3 no
N2 C13 O2 . . 119.06(15) no
N2 C13 C12 . . 123.08(16) no
O2 C13 C12 . . 117.86(15) no
O1 C14 H14A . . 109.5 no
O1 C14 H14B . . 109.5 no
H14A C14 H14B . . 109.5 no
O1 C14 H14C . . 109.5 no
H14A C14 H14C . . 109.5 no
H14B C14 H14C . . 109.5 no
O2 C15 H15A . . 109.5 no
O2 C15 H15B . . 109.5 no
H15A C15 H15B . . 109.5 no
O2 C15 H15C . . 109.5 no
H15A C15 H15C . . 109.5 no
H15B C15 H15C . . 109.5 no
O3 C16 O4 . . 124.76(16) no
O3 C16 C8 . . 125.61(16) no
O4 C16 C8 . . 109.61(15) no
O4 C17 C18 . . 111.28(18) no
O4 C17 H17A . . 109.4 no
C18 C17 H17A . . 109.4 no
O4 C17 H17B . . 109.4 no
C18 C17 H17B . . 109.4 no
H17A C17 H17B . . 108.0 no
C17 C18 H18A . . 109.5 no
C17 C18 H18B . . 109.5 no
H18A C18 H18B . . 109.5 no
C17 C18 H18C . . 109.5 no
H18A C18 H18C . . 109.5 no
H18B C18 H18C . . 109.5 no
O5 C19 C20 . . 107.44(13) no
O5 C19 H19A . . 110.2 no
C20 C19 H19A . . 110.2 no
O5 C19 H19B . . 110.2 no
C20 C19 H19B . . 110.2 no
H19A C19 H19B . . 108.5 no
C21 C20 C25 . . 115.06(17) no
C21 C20 C19 . . 121.87(17) no
C25 C20 C19 . . 123.05(17) no
F1 C21 C20 . . 116.70(18) no
F1 C21 C22 . . 119.1(2) no
C20 C21 C22 . . 124.1(2) no
C23 C22 C21 . . 118.3(2) no
C23 C22 H22 . . 120.8 no
C21 C22 H22 . . 120.8 no
C24 C23 C22 . . 120.5(2) no
C24 C23 H23 . . 119.8 no
C22 C23 H23 . . 119.8 no
C23 C24 C25 . . 118.9(2) no
C23 C24 H24 . . 120.5 no
C25 C24 H24 . . 120.5 no
F2 C25 C20 . . 117.91(16) no
F2 C25 C24 . . 119.04(19) no
C20 C25 C24 . . 123.0(2) no
C9 N1 C1 . . 117.38(13) no
C10 N2 C13 . . 115.82(14) no
C11 N3 C10 . . 114.94(14) no
C11 O1 C14 . . 117.78(14) no
C13 O2 C15 . . 117.34(14) no
C16 O4 C17 . . 117.21(17) no
C9 O5 C19 . . 116.23(12) no

loop_
_geom_bond_atom_site_label_1
_geom_bond_atom_site_label_2
_geom_bond_site_symmetry_2
_geom_bond_distance
_geom_bond_publ_flag
C1 N1 . 1.381(2) no
C1 C2 . 1.404(2) no
C1 C6 . 1.413(2) no
C2 C3 . 1.365(2) no
C2 H2 . 0.9300 no
C3 C4 . 1.398(3) no
C3 H3 . 0.9300 no
C4 C5 . 1.358(3) no
C4 H4 . 0.9300 no
C5 C6 . 1.419(2) no
C5 H5 . 0.9300 no
C6 C7 . 1.427(2) no
C7 C8 . 1.366(2) no
C7 C10 . 1.492(2) no
C8 C9 . 1.426(2) no
C8 C16 . 1.498(2) no
C9 N1 . 1.295(2) no
C9 O5 . 1.3525(18) no
C10 N2 . 1.329(2) no
C10 N3 . 1.336(2) no
C11 N3 . 1.334(2) no
C11 O1 . 1.3487(19) no
C11 C12 . 1.374(2) no
C12 C13 . 1.381(2) no
C12 H12 . 0.9300 no
C13 N2 . 1.331(2) no
C13 O2 . 1.341(2) no
C14 O1 . 1.435(2) no
C14 H14A . 0.9600 no
C14 H14B . 0.9600 no
C14 H14C . 0.9600 no
C15 O2 . 1.435(2) no
C15 H15A . 0.9600 no
C15 H15B . 0.9600 no
C15 H15C . 0.9600 no
C16 O3 . 1.194(2) no
C16 O4 . 1.336(2) no
C17 O4 . 1.446(2) no
C17 C18 . 1.465(3) no
C17 H17A . 0.9700 no
C17 H17B . 0.9700 no
C18 H18A . 0.9600 no
C18 H18B . 0.9600 no
C18 H18C . 0.9600 no
C19 O5 . 1.4386(18) no
C19 C20 . 1.496(2) no
C19 H19A . 0.9700 no
C19 H19B . 0.9700 no
C20 C21 . 1.370(3) no
C20 C25 . 1.378(3) no
C21 F1 . 1.352(2) no
C21 C22 . 1.370(3) no
C22 C23 . 1.370(4) no
C22 H22 . 0.9300 no
C23 C24 . 1.363(4) no
C23 H23 . 0.9300 no
C24 C25 . 1.380(3) no
C24 H24 . 0.9300 no
C25 F2 . 1.347(2) no

loop_
_geom_hbond_atom_site_label_D
_geom_hbond_atom_site_label_H
_geom_hbond_atom_site_label_A
_geom_hbond_site_symmetry_A
_geom_hbond_distance_DH
_geom_hbond_distance_HA
_geom_hbond_distance_DA
_geom_hbond_angle_DHA
_geom_hbond_publ_flag
C5 H5 N3 . 0.93 2.54 3.075(2) 117.0 no
C23 H23 O3 2_676 0.93 2.60 3.476(2) 157.7 yes
C18 H18B Cg3 1_545 0.96 2.91 3.612(2) 131. yes

loop_
_geom_torsion_atom_site_label_1
_geom_torsion_atom_site_label_2
_geom_torsion_atom_site_label_3
_geom_torsion_atom_site_label_4
_geom_torsion_site_symmetry_1
_geom_torsion_site_symmetry_2
_geom_torsion_site_symmetry_3
_geom_torsion_site_symmetry_4
_geom_torsion
_geom_torsion_publ_flag
N1 C1 C2 C3 . . . . 177.81(17) no
C6 C1 C2 C3 . . . . -1.1(3) no
C1 C2 C3 C4 . . . . 0.0(3) no
C2 C3 C4 C5 . . . . 0.8(3) no
C3 C4 C5 C6 . . . . -0.5(3) no
N1 C1 C6 C5 . . . . -177.47(15) no
C2 C1 C6 C5 . . . . 1.4(2) no
N1 C1 C6 C7 . . . . -0.2(2) no
C2 C1 C6 C7 . . . . 178.70(15) no
C4 C5 C6 C1 . . . . -0.6(3) no
C4 C5 C6 C7 . . . . -177.72(16) no
C1 C6 C7 C8 . . . . -2.4(2) no
C5 C6 C7 C8 . . . . 174.76(15) no
C1 C6 C7 C10 . . . . -179.66(14) no
C5 C6 C7 C10 . . . . -2.5(2) no
C6 C7 C8 C9 . . . . 2.7(2) no
C10 C7 C8 C9 . . . . 180.00(14) no
C6 C7 C8 C16 . . . . -179.72(15) no
C10 C7 C8 C16 . . . . -2.4(2) no
C7 C8 C9 N1 . . . . -0.4(2) no
C16 C8 C9 N1 . . . . -178.08(16) no
C7 C8 C9 O5 . . . . 178.39(14) no
C16 C8 C9 O5 . . . . 0.7(2) no
C8 C7 C10 N2 . . . . -50.7(2) no
C6 C7 C10 N2 . . . . 126.58(16) no
C8 C7 C10 N3 . . . . 127.95(16) no
C6 C7 C10 N3 . . . . -54.8(2) no
N3 C11 C12 C13 . . . . -0.9(2) no
O1 C11 C12 C13 . . . . 179.53(14) no
C11 C12 C13 N2 . . . . 0.8(2) no
C11 C12 C13 O2 . . . . -179.41(15) no
C7 C8 C16 O3 . . . . 115.1(2) no
C9 C8 C16 O3 . . . . -67.3(2) no
C7 C8 C16 O4 . . . . -66.5(2) no
C9 C8 C16 O4 . . . . 111.05(16) no
O5 C19 C20 C21 . . . . -77.8(2) no
O5 C19 C20 C25 . . . . 104.00(19) no
C25 C20 C21 F1 . . . . -178.15(16) no
C19 C20 C21 F1 . . . . 3.6(3) no
C25 C20 C21 C22 . . . . 0.7(3) no
C19 C20 C21 C22 . . . . -177.59(18) no
F1 C21 C22 C23 . . . . 178.40(19) no
C20 C21 C22 C23 . . . . -0.4(3) no
C21 C22 C23 C24 . . . . -0.1(3) no
C22 C23 C24 C25 . . . . 0.2(4) no
C21 C20 C25 F2 . . . . -179.82(17) no
C19 C20 C25 F2 . . . . -1.5(3) no
C21 C20 C25 C24 . . . . -0.5(3) no
C19 C20 C25 C24 . . . . 177.74(17) no
C23 C24 C25 F2 . . . . 179.4(2) no
C23 C24 C25 C20 . . . . 0.1(3) no
O5 C9 N1 C1 . . . . 179.15(14) no
C8 C9 N1 C1 . . . . -2.2(2) no
C2 C1 N1 C9 . . . . -176.48(15) no
C6 C1 N1 C9 . . . . 2.4(2) no
N3 C10 N2 C13 . . . . -0.7(2) no
C7 C10 N2 C13 . . . . 177.77(13) no
O2 C13 N2 C10 . . . . -179.84(14) no
C12 C13 N2 C10 . . . . 0.0(2) no
O1 C11 N3 C10 . . . . 179.87(14) no
C12 C11 N3 C10 . . . . 0.3(2) no
N2 C10 N3 C11 . . . . 0.5(2) no
C7 C10 N3 C11 . . . . -177.91(13) no
N3 C11 O1 C14 . . . . 2.2(2) no
C12 C11 O1 C14 . . . . -178.28(16) no
N2 C13 O2 C15 . . . . 0.7(2) no
C12 C13 O2 C15 . . . . -179.17(16) no
O3 C16 O4 C17 . . . . 0.2(3) no
C8 C16 O4 C17 . . . . -178.10(15) no
C18 C17 O4 C16 . . . . -96.3(2) no
N1 C9 O5 C19 . . . . 1.6(2) no
C8 C9 O5 C19 . . . . -177.26(14) no
C20 C19 O5 C9 . . . . 178.85(14) no

loop_
_cod_related_entry_id
_cod_related_entry_database
_cod_related_entry_code
1 ChemSpider 24743012
